data_7200592
loop_
_publ_author_name
'Niu, Cao-Yuan'
'Wu, Ben-Lai'
'Zheng, Xian-Fu'
'Wan, Xin-Sheng'
'Zhang, Hong-Yun'
'Niu, Yun-Yin'
'Meng, Lu-Yan'

_publ_section_title
;
 Counteranion's effects on the structures of supramolecular silver
 coordination compounds of one asymmetric and one biting organic
 ligands
;
_journal_issue 7
_journal_name_full CrystEngComm
_journal_page_first 1373
_journal_paper_doi 10.1039/b818745b
_journal_volume 11
_journal_year 2009
_chemical_formula_sum 'C25 H22 Ag B F4 N6 O3'
_chemical_formula_weight 649.17
_chemical_name_systematic
;
?
;
_space_group_IT_number 2
_symmetry_cell_setting triclinic
_symmetry_space_group_name_Hall '-P 1'
_symmetry_space_group_name_H-M 'P -1'
_atom_sites_solution_hydrogens geom
_atom_sites_solution_primary direct
_atom_sites_solution_secondary difmap
_audit_creation_method SHELXL-97
_cell_angle_alpha 103.3460(10)
_cell_angle_beta 91.1900(10)
_cell_angle_gamma 97.5140(10)
_cell_formula_units_Z 2
_cell_length_a 9.9336(7)
_cell_length_b 10.1696(7)
_cell_length_c 13.7544(9)
_cell_measurement_temperature 173(2)
_cell_measurement_theta_max 25.50
_cell_measurement_theta_min 2.27
_cell_volume 1338.47(16)
_computing_cell_refinement 'Bruker SMART'
_computing_data_collection 'Bruker SMART'
_computing_data_reduction 'Bruker SAINT'
_computing_molecular_graphics 'Bruker SHELXTL'
_computing_publication_material 'Bruker SHELXTL'
_computing_structure_refinement 'SHELXL-97 (Sheldrick, 1997)'
_computing_structure_solution 'SHELXS-97 (Sheldrick, 1990)'
_diffrn_ambient_temperature 173(2)
_diffrn_measured_fraction_theta_full 0.984
_diffrn_measured_fraction_theta_max 0.984
_diffrn_measurement_device_type 'CCD area detector'
_diffrn_measurement_method 'phi and omega scans'
_diffrn_radiation_monochromator graphite
_diffrn_radiation_source 'fine-focus sealed tube'
_diffrn_radiation_type MoK\a
_diffrn_radiation_wavelength 0.71073
_diffrn_reflns_av_R_equivalents 0.0109
_diffrn_reflns_av_sigmaI/netI 0.0182
_diffrn_reflns_limit_h_max 10
_diffrn_reflns_limit_h_min -12
_diffrn_reflns_limit_k_max 12
_diffrn_reflns_limit_k_min -12
_diffrn_reflns_limit_l_max 15
_diffrn_reflns_limit_l_min -16
_diffrn_reflns_number 7441
_diffrn_reflns_theta_full 25.50
_diffrn_reflns_theta_max 25.50
_diffrn_reflns_theta_min 2.27
_exptl_absorpt_coefficient_mu 0.820
_exptl_absorpt_correction_T_max 0.8466
_exptl_absorpt_correction_T_min 0.6750
_exptl_absorpt_correction_type multi-scan
_exptl_absorpt_process_details sadabs
_exptl_crystal_colour colourless
_exptl_crystal_density_diffrn 1.611
_exptl_crystal_density_method 'not measured'
_exptl_crystal_description block
_exptl_crystal_F_000 652
_exptl_crystal_size_max 0.52
_exptl_crystal_size_mid 0.41
_exptl_crystal_size_min 0.21
_refine_diff_density_max 0.933
_refine_diff_density_min -0.638
_refine_diff_density_rms 0.072
_refine_ls_extinction_method none
_refine_ls_goodness_of_fit_ref 0.962
_refine_ls_hydrogen_treatment mixed
_refine_ls_matrix_type full
_refine_ls_number_parameters 373
_refine_ls_number_reflns 4901
_refine_ls_number_restraints 2
_refine_ls_restrained_S_all 0.962
_refine_ls_R_factor_all 0.0409
_refine_ls_R_factor_gt 0.0379
_refine_ls_shift/su_max 0.000
_refine_ls_shift/su_mean 0.000
_refine_ls_structure_factor_coef Fsqd
_refine_ls_weighting_details 'calc w=1/[\s^2^(Fo^2^)+(0.0513P)^2^+2.3268P] where P=(Fo^2^+2Fc^2^)/3'
_refine_ls_weighting_scheme calc
_refine_ls_wR_factor_gt 0.0996
_refine_ls_wR_factor_ref 0.1022
_reflns_number_gt 4486
_reflns_number_total 4901
_reflns_threshold_expression >2sigma(I)
_cod_data_source_file b818745b.txt
_cod_data_source_block 4
_cod_depositor_comments
;
The following automatic conversions were performed:
'_symmetry_cell_setting' value 'Triclinic' changed to 'triclinic'
according to '/home/saulius/struct/CIF-dictionaries/cif_core.dic'
dictionary named 'cif_core.dic' version 2.4.1 from 2010-06-29.

Automatic conversion script
Id: cif_fix_enum 1527 2010-12-29 10:47:43Z saulius 
;
_cod_original_sg_symbol_H-M P-1
_cod_database_code 7200592

loop_
_symmetry_equiv_pos_as_xyz
'x, y, z'
'-x, -y, -z'

loop_
_atom_site_label
_atom_site_type_symbol
_atom_site_fract_x
_atom_site_fract_y
_atom_site_fract_z
_atom_site_U_iso_or_equiv
_atom_site_adp_type
_atom_site_occupancy
_atom_site_symmetry_multiplicity
_atom_site_calc_flag
_atom_site_refinement_flags
_atom_site_disorder_assembly
_atom_site_disorder_group
Ag1 Ag 0.10553(3) 0.17943(3) 0.09987(2) 0.05002(12) Uani 1 1 d . . .
N1 N 0.2226(3) 0.2637(3) -0.0053(2) 0.0435(6) Uani 1 1 d . . .
N2 N 0.5325(3) 0.5583(3) -0.3276(2) 0.0434(6) Uani 1 1 d D . .
N3 N 0.9653(3) 0.4537(5) -0.2404(4) 0.0837(12) Uani 1 1 d . . .
N4 N 0.0013(3) 0.0929(3) 0.2095(2) 0.0455(6) Uani 1 1 d . . .
N5 N -0.3355(3) -0.2434(3) 0.4952(2) 0.0435(6) Uani 1 1 d D . .
N6 N -0.7615(3) -0.1325(4) 0.3967(3) 0.0714(10) Uani 1 1 d . . .
O1 O 0.7465(2) 0.6097(3) -0.3758(2) 0.0657(8) Uani 1 1 d . . .
O2 O -0.5535(2) -0.3002(3) 0.5338(2) 0.0585(7) Uani 1 1 d . . .
O3 O 0.5292(6) 0.1043(8) 0.2177(5) 0.160(2) Uani 1 1 d . . .
H3 H 0.5655 0.1240 0.1673 0.241 Uiso 1 1 calc R . .
B1 B 0.7746(5) 0.1962(5) 0.0083(4) 0.0594(11) Uani 1 1 d . . .
F1 F 0.8273(3) 0.0757(2) -0.0041(2) 0.0762(7) Uani 1 1 d . . .
F2 F 0.8715(4) 0.2956(3) 0.0651(4) 0.1406(17) Uani 1 1 d . . .
F3 F 0.7527(4) 0.2293(4) -0.0775(3) 0.1153(12) Uani 1 1 d . . .
F4 F 0.6637(4) 0.1992(5) 0.0592(4) 0.1564(19) Uani 1 1 d . . .
C1 C 0.2004(3) 0.3802(3) -0.0287(3) 0.0466(8) Uani 1 1 d . . .
H1 H 0.1265 0.4234 -0.0003 0.056 Uiso 1 1 calc R . .
C2 C 0.2793(3) 0.4401(3) -0.0916(3) 0.0446(8) Uani 1 1 d . . .
H2 H 0.2598 0.5232 -0.1053 0.053 Uiso 1 1 calc R . .
C3 C 0.3881(3) 0.3795(3) -0.1354(2) 0.0348(6) Uani 1 1 d . . .
C4 C 0.4092(3) 0.2576(3) -0.1118(2) 0.0415(7) Uani 1 1 d . . .
H4 H 0.4814 0.2112 -0.1399 0.050 Uiso 1 1 calc R . .
C5 C 0.3259(3) 0.2042(3) -0.0478(3) 0.0459(8) Uani 1 1 d . . .
H5 H 0.3426 0.1208 -0.0330 0.055 Uiso 1 1 calc R . .
C6 C 0.4807(3) 0.4396(3) -0.2014(2) 0.0347(6) Uani 1 1 d . . .
C7 C 0.6202(3) 0.4270(3) -0.1953(2) 0.0390(7) Uani 1 1 d . . .
H7 H 0.6511 0.3792 -0.1493 0.047 Uiso 1 1 calc R . .
C8 C 0.7124(3) 0.4806(3) -0.2526(2) 0.0415(7) Uani 1 1 d . . .
C9 C 0.6700(3) 0.5536(4) -0.3232(3) 0.0457(8) Uani 1 1 d . . .
C10 C 0.2959(3) 0.5278(4) -0.2935(3) 0.0483(8) Uani 1 1 d . . .
H10A H 0.2768 0.6139 -0.2505 0.072 Uiso 1 1 calc R . .
H10B H 0.2323 0.4521 -0.2810 0.072 Uiso 1 1 calc R . .
H10C H 0.2852 0.5312 -0.3638 0.072 Uiso 1 1 calc R . .
C11 C 0.4392(3) 0.5066(3) -0.2708(2) 0.0366(6) Uani 1 1 d . . .
C12 C 0.8539(4) 0.4663(4) -0.2461(3) 0.0538(9) Uani 1 1 d . . .
C13 C 0.0064(3) -0.0369(4) 0.2127(3) 0.0477(8) Uani 1 1 d . . .
H13 H 0.0715 -0.0841 0.1746 0.057 Uiso 1 1 calc R . .
C14 C -0.0777(3) -0.1053(4) 0.2682(3) 0.0451(7) Uani 1 1 d . . .
H14 H -0.0702 -0.1975 0.2682 0.054 Uiso 1 1 calc R . .
C15 C -0.1741(3) -0.0383(3) 0.3245(2) 0.0368(6) Uani 1 1 d . . .
C16 C -0.1772(3) 0.0967(3) 0.3228(3) 0.0439(7) Uani 1 1 d . . .
H16 H -0.2403 0.1468 0.3611 0.053 Uiso 1 1 calc R . .
C17 C -0.0887(3) 0.1587(4) 0.2654(3) 0.0486(8) Uani 1 1 d . . .
H17 H -0.0920 0.2518 0.2657 0.058 Uiso 1 1 calc R . .
C18 C -0.2735(3) -0.1085(3) 0.3808(2) 0.0371(6) Uani 1 1 d . . .
C19 C -0.2371(3) -0.1821(3) 0.4471(2) 0.0398(7) Uani 1 1 d . . .
C20 C -0.4122(3) -0.0973(3) 0.3692(2) 0.0390(7) Uani 1 1 d . . .
H20 H -0.4391 -0.0443 0.3256 0.047 Uiso 1 1 calc R . .
C21 C -0.5100(3) -0.1602(3) 0.4185(2) 0.0385(7) Uani 1 1 d . . .
C22 C -0.4735(3) -0.2395(3) 0.4861(2) 0.0417(7) Uani 1 1 d . . .
C23 C -0.0948(3) -0.1983(5) 0.4760(3) 0.0589(10) Uani 1 1 d . . .
H23A H -0.0839 -0.1819 0.5490 0.088 Uiso 1 1 calc R . .
H23B H -0.0302 -0.1323 0.4527 0.088 Uiso 1 1 calc R . .
H23C H -0.0775 -0.2910 0.4453 0.088 Uiso 1 1 calc R . .
C24 C -0.6501(3) -0.1462(4) 0.4064(3) 0.0463(8) Uani 1 1 d . . .
C25 C 0.3997(6) 0.0986(8) 0.2072(6) 0.133(3) Uani 1 1 d . . .
H25A H 0.3591 0.0962 0.2712 0.200 Uiso 1 1 calc R . .
H25B H 0.3628 0.0161 0.1568 0.200 Uiso 1 1 calc R . .
H25C H 0.3783 0.1792 0.1857 0.200 Uiso 1 1 calc R . .
H26 H 0.504(4) 0.601(4) -0.373(2) 0.059(11) Uiso 1 1 d D . .
H27 H -0.310(4) -0.293(3) 0.537(2) 0.059(11) Uiso 1 1 d D . .

loop_
_atom_site_aniso_label
_atom_site_aniso_U_11
_atom_site_aniso_U_22
_atom_site_aniso_U_33
_atom_site_aniso_U_23
_atom_site_aniso_U_13
_atom_site_aniso_U_12
Ag1 0.04504(17) 0.06401(19) 0.05438(18) 0.03816(14) 0.02038(12) 0.00999(12)
N1 0.0435(15) 0.0506(15) 0.0466(15) 0.0283(13) 0.0180(12) 0.0104(12)
N2 0.0345(14) 0.0552(16) 0.0527(16) 0.0351(14) 0.0117(12) 0.0092(12)
N3 0.0357(19) 0.118(3) 0.110(3) 0.053(3) 0.0096(18) 0.0114(19)
N4 0.0386(14) 0.0598(17) 0.0503(16) 0.0340(14) 0.0134(12) 0.0114(12)
N5 0.0355(14) 0.0586(17) 0.0458(15) 0.0318(13) 0.0085(11) 0.0041(12)
N6 0.0393(18) 0.098(3) 0.081(2) 0.025(2) 0.0089(16) 0.0169(17)
O1 0.0387(13) 0.093(2) 0.089(2) 0.0680(17) 0.0222(13) 0.0109(13)
O2 0.0380(13) 0.0843(18) 0.0680(17) 0.0488(15) 0.0166(11) 0.0043(12)
O3 0.122(4) 0.231(7) 0.166(6) 0.119(5) 0.009(4) 0.031(4)
B1 0.062(3) 0.061(3) 0.064(3) 0.023(2) 0.009(2) 0.025(2)
F1 0.1016(19) 0.0533(13) 0.0811(17) 0.0217(12) 0.0070(14) 0.0269(13)
F2 0.123(3) 0.075(2) 0.207(4) -0.010(2) -0.060(3) 0.041(2)
F3 0.144(3) 0.134(3) 0.103(2) 0.072(2) 0.013(2) 0.067(2)
F4 0.120(3) 0.209(5) 0.188(4) 0.106(4) 0.098(3) 0.075(3)
C1 0.0485(19) 0.0518(19) 0.0514(19) 0.0275(16) 0.0239(15) 0.0197(15)
C2 0.0527(19) 0.0410(17) 0.0507(19) 0.0242(15) 0.0205(15) 0.0186(14)
C3 0.0353(15) 0.0375(15) 0.0361(15) 0.0168(12) 0.0096(12) 0.0059(12)
C4 0.0416(17) 0.0447(17) 0.0485(18) 0.0243(14) 0.0177(14) 0.0170(13)
C5 0.0493(19) 0.0473(18) 0.053(2) 0.0308(16) 0.0184(15) 0.0146(15)
C6 0.0331(15) 0.0365(15) 0.0395(16) 0.0178(12) 0.0104(12) 0.0059(12)
C7 0.0365(16) 0.0415(16) 0.0449(17) 0.0218(14) 0.0069(13) 0.0050(13)
C8 0.0320(15) 0.0498(18) 0.0494(18) 0.0242(15) 0.0072(13) 0.0060(13)
C9 0.0352(16) 0.0548(19) 0.057(2) 0.0315(16) 0.0146(14) 0.0066(14)
C10 0.0351(16) 0.063(2) 0.060(2) 0.0352(18) 0.0122(14) 0.0135(15)
C11 0.0334(15) 0.0399(16) 0.0424(16) 0.0196(13) 0.0115(12) 0.0067(12)
C12 0.0381(19) 0.067(2) 0.065(2) 0.0343(19) 0.0082(16) 0.0040(16)
C13 0.0422(18) 0.059(2) 0.052(2) 0.0288(16) 0.0194(15) 0.0144(15)
C14 0.0434(17) 0.0503(18) 0.0499(19) 0.0257(15) 0.0148(14) 0.0102(14)
C15 0.0315(14) 0.0509(17) 0.0337(15) 0.0220(13) 0.0051(12) 0.0046(12)
C16 0.0396(17) 0.0528(19) 0.0492(19) 0.0271(15) 0.0137(14) 0.0137(14)
C17 0.0462(18) 0.054(2) 0.059(2) 0.0345(17) 0.0168(15) 0.0151(15)
C18 0.0349(15) 0.0468(17) 0.0336(15) 0.0176(13) 0.0083(12) 0.0048(13)
C19 0.0326(15) 0.0515(18) 0.0398(16) 0.0215(14) 0.0056(12) 0.0025(13)
C20 0.0385(16) 0.0503(18) 0.0330(15) 0.0174(13) 0.0059(12) 0.0094(13)
C21 0.0336(15) 0.0485(17) 0.0353(16) 0.0131(13) 0.0075(12) 0.0055(13)
C22 0.0346(16) 0.0525(18) 0.0422(17) 0.0202(14) 0.0092(13) 0.0042(13)
C23 0.0346(17) 0.088(3) 0.068(2) 0.051(2) 0.0013(16) 0.0021(17)
C24 0.0385(18) 0.060(2) 0.0428(18) 0.0159(15) 0.0079(13) 0.0074(15)
C25 0.081(4) 0.129(6) 0.172(7) -0.006(5) -0.047(4) 0.031(4)

loop_
_atom_type_symbol
_atom_type_description
_atom_type_scat_dispersion_real
_atom_type_scat_dispersion_imag
_atom_type_scat_source
C C 0.0033 0.0016 'International Tables Vol C Tables 4.2.6.8 and 6.1.1.4'
H H 0.0000 0.0000 'International Tables Vol C Tables 4.2.6.8 and 6.1.1.4'
Ag Ag -0.8971 1.1015 'International Tables Vol C Tables 4.2.6.8 and 6.1.1.4'
B B 0.0013 0.0007 'International Tables Vol C Tables 4.2.6.8 and 6.1.1.4'
F F 0.0171 0.0103 'International Tables Vol C Tables 4.2.6.8 and 6.1.1.4'
N N 0.0061 0.0033 'International Tables Vol C Tables 4.2.6.8 and 6.1.1.4'
O O 0.0106 0.0060 'International Tables Vol C Tables 4.2.6.8 and 6.1.1.4'

loop_
_geom_angle_atom_site_label_1
_geom_angle_atom_site_label_2
_geom_angle_atom_site_label_3
_geom_angle
_geom_angle_site_symmetry_1
_geom_angle_site_symmetry_3
_geom_angle_publ_flag
N4 Ag1 N1 176.05(10) . . ?
C5 N1 C1 116.9(3) . . ?
C5 N1 Ag1 120.7(2) . . ?
C1 N1 Ag1 122.3(2) . . ?
C11 N2 C9 126.6(3) . . ?
C11 N2 H26 119(3) . . ?
C9 N2 H26 115(3) . . ?
C17 N4 C13 117.4(3) . . ?
C17 N4 Ag1 120.6(2) . . ?
C13 N4 Ag1 121.0(2) . . ?
C19 N5 C22 126.7(3) . . ?
C19 N5 H27 118(3) . . ?
C22 N5 H27 115(3) . . ?
C25 O3 H3 109.5 . . ?
F4 B1 F3 110.0(4) . . ?
F4 B1 F1 113.6(4) . . ?
F3 B1 F1 112.5(4) . . ?
F4 B1 F2 106.1(5) . . ?
F3 B1 F2 108.0(4) . . ?
F1 B1 F2 106.2(4) . . ?
N1 C1 C2 123.2(3) . . ?
N1 C1 H1 118.4 . . ?
C2 C1 H1 118.4 . . ?
C1 C2 C3 120.2(3) . . ?
C1 C2 H2 119.9 . . ?
C3 C2 H2 119.9 . . ?
C4 C3 C2 116.2(3) . . ?
C4 C3 C6 120.2(3) . . ?
C2 C3 C6 123.6(3) . . ?
C5 C4 C3 120.1(3) . . ?
C5 C4 H4 119.9 . . ?
C3 C4 H4 119.9 . . ?
N1 C5 C4 123.3(3) . . ?
N1 C5 H5 118.3 . . ?
C4 C5 H5 118.3 . . ?
C11 C6 C7 117.0(3) . . ?
C11 C6 C3 124.0(3) . . ?
C7 C6 C3 118.9(3) . . ?
C8 C7 C6 122.6(3) . . ?
C8 C7 H7 118.7 . . ?
C6 C7 H7 118.7 . . ?
C7 C8 C12 122.1(3) . . ?
C7 C8 C9 120.5(3) . . ?
C12 C8 C9 117.4(3) . . ?
O1 C9 N2 120.9(3) . . ?
O1 C9 C8 125.2(3) . . ?
N2 C9 C8 113.9(3) . . ?
C11 C10 H10A 109.5 . . ?
C11 C10 H10B 109.5 . . ?
H10A C10 H10B 109.5 . . ?
C11 C10 H10C 109.5 . . ?
H10A C10 H10C 109.5 . . ?
H10B C10 H10C 109.5 . . ?
N2 C11 C6 119.4(3) . . ?
N2 C11 C10 114.0(3) . . ?
C6 C11 C10 126.6(3) . . ?
N3 C12 C8 179.2(4) . . ?
N4 C13 C14 123.4(3) . . ?
N4 C13 H13 118.3 . . ?
C14 C13 H13 118.3 . . ?
C13 C14 C15 119.4(3) . . ?
C13 C14 H14 120.3 . . ?
C15 C14 H14 120.3 . . ?
C16 C15 C14 117.2(3) . . ?
C16 C15 C18 120.6(3) . . ?
C14 C15 C18 122.1(3) . . ?
C17 C16 C15 120.0(3) . . ?
C17 C16 H16 120.0 . . ?
C15 C16 H16 120.0 . . ?
N4 C17 C16 122.6(3) . . ?
N4 C17 H17 118.7 . . ?
C16 C17 H17 118.7 . . ?
C19 C18 C20 117.5(3) . . ?
C19 C18 C15 123.3(3) . . ?
C20 C18 C15 119.2(3) . . ?
N5 C19 C18 119.1(3) . . ?
N5 C19 C23 114.8(3) . . ?
C18 C19 C23 126.1(3) . . ?
C21 C20 C18 122.4(3) . . ?
C21 C20 H20 118.8 . . ?
C18 C20 H20 118.8 . . ?
C20 C21 C24 121.4(3) . . ?
C20 C21 C22 120.5(3) . . ?
C24 C21 C22 118.0(3) . . ?
O2 C22 N5 120.7(3) . . ?
O2 C22 C21 125.6(3) . . ?
N5 C22 C21 113.7(3) . . ?
C19 C23 H23A 109.5 . . ?
C19 C23 H23B 109.5 . . ?
H23A C23 H23B 109.5 . . ?
C19 C23 H23C 109.5 . . ?
H23A C23 H23C 109.5 . . ?
H23B C23 H23C 109.5 . . ?
N6 C24 C21 178.7(4) . . ?
O3 C25 H25A 109.5 . . ?
O3 C25 H25B 109.5 . . ?
H25A C25 H25B 109.5 . . ?
O3 C25 H25C 109.5 . . ?
H25A C25 H25C 109.5 . . ?
H25B C25 H25C 109.5 . . ?

loop_
_geom_bond_atom_site_label_1
_geom_bond_atom_site_label_2
_geom_bond_distance
_geom_bond_site_symmetry_2
_geom_bond_publ_flag
Ag1 N4 2.134(3) . ?
Ag1 N1 2.135(2) . ?
N1 C5 1.336(4) . ?
N1 C1 1.341(4) . ?
N2 C11 1.356(4) . ?
N2 C9 1.373(4) . ?
N2 H26 0.894(10) . ?
N3 C12 1.133(5) . ?
N4 C17 1.337(4) . ?
N4 C13 1.339(4) . ?
N5 C19 1.356(4) . ?
N5 C22 1.380(4) . ?
N5 H27 0.899(10) . ?
N6 C24 1.142(5) . ?
O1 C9 1.236(4) . ?
O2 C22 1.235(4) . ?
O3 C25 1.284(7) . ?
O3 H3 0.8400 . ?
B1 F4 1.317(6) . ?
B1 F3 1.320(6) . ?
B1 F1 1.371(5) . ?
B1 F2 1.382(6) . ?
C1 C2 1.371(4) . ?
C1 H1 0.9500 . ?
C2 C3 1.393(4) . ?
C2 H2 0.9500 . ?
C3 C4 1.392(4) . ?
C3 C6 1.480(4) . ?
C4 C5 1.374(4) . ?
C4 H4 0.9500 . ?
C5 H5 0.9500 . ?
C6 C11 1.379(4) . ?
C6 C7 1.411(4) . ?
C7 C8 1.362(4) . ?
C7 H7 0.9500 . ?
C8 C12 1.435(5) . ?
C8 C9 1.438(4) . ?
C10 C11 1.504(4) . ?
C10 H10A 0.9800 . ?
C10 H10B 0.9800 . ?
C10 H10C 0.9800 . ?
C13 C14 1.373(4) . ?
C13 H13 0.9500 . ?
C14 C15 1.392(4) . ?
C14 H14 0.9500 . ?
C15 C16 1.383(4) . ?
C15 C18 1.479(4) . ?
C16 C17 1.381(4) . ?
C16 H16 0.9500 . ?
C17 H17 0.9500 . ?
C18 C19 1.377(4) . ?
C18 C20 1.406(4) . ?
C19 C23 1.499(4) . ?
C20 C21 1.370(4) . ?
C20 H20 0.9500 . ?
C21 C24 1.427(5) . ?
C21 C22 1.434(4) . ?
C23 H23A 0.9800 . ?
C23 H23B 0.9800 . ?
C23 H23C 0.9800 . ?
C25 H25A 0.9800 . ?
C25 H25B 0.9800 . ?
C25 H25C 0.9800 . ?

loop_
_geom_hbond_atom_site_label_D
_geom_hbond_atom_site_label_H
_geom_hbond_atom_site_label_A
_geom_hbond_distance_DH
_geom_hbond_distance_HA
_geom_hbond_distance_DA
_geom_hbond_angle_DHA
_geom_hbond_site_symmetry_A
N5 H27 O1 0.899(10) 1.845(11) 2.743(4) 178(4) 1_446
N2 H26 O2 0.894(10) 1.927(11) 2.820(4) 177(4) 1_664

loop_
_geom_torsion_atom_site_label_1
_geom_torsion_atom_site_label_2
_geom_torsion_atom_site_label_3
_geom_torsion_atom_site_label_4
_geom_torsion
_geom_torsion_site_symmetry_1
_geom_torsion_site_symmetry_2
_geom_torsion_site_symmetry_3
_geom_torsion_site_symmetry_4
_geom_torsion_publ_flag
N4 Ag1 N1 C5 42.7(17) . . . . ?
N4 Ag1 N1 C1 -134.5(15) . . . . ?
N1 Ag1 N4 C17 128.6(15) . . . . ?
N1 Ag1 N4 C13 -62.8(17) . . . . ?
C5 N1 C1 C2 -1.1(5) . . . . ?
Ag1 N1 C1 C2 176.2(3) . . . . ?
N1 C1 C2 C3 0.5(6) . . . . ?
C1 C2 C3 C4 0.4(5) . . . . ?
C1 C2 C3 C6 -178.0(3) . . . . ?
C2 C3 C4 C5 -0.6(5) . . . . ?
C6 C3 C4 C5 177.8(3) . . . . ?
C1 N1 C5 C4 0.9(5) . . . . ?
Ag1 N1 C5 C4 -176.4(3) . . . . ?
C3 C4 C5 N1 -0.1(6) . . . . ?
C4 C3 C6 C11 143.4(3) . . . . ?
C2 C3 C6 C11 -38.3(5) . . . . ?
C4 C3 C6 C7 -35.6(4) . . . . ?
C2 C3 C6 C7 142.6(3) . . . . ?
C11 C6 C7 C8 1.6(5) . . . . ?
C3 C6 C7 C8 -179.3(3) . . . . ?
C6 C7 C8 C12 -179.6(3) . . . . ?
C6 C7 C8 C9 0.0(5) . . . . ?
C11 N2 C9 O1 -176.8(4) . . . . ?
C11 N2 C9 C8 2.6(5) . . . . ?
C7 C8 C9 O1 177.4(4) . . . . ?
C12 C8 C9 O1 -3.0(6) . . . . ?
C7 C8 C9 N2 -2.0(5) . . . . ?
C12 C8 C9 N2 177.6(3) . . . . ?
C9 N2 C11 C6 -1.1(5) . . . . ?
C9 N2 C11 C10 -179.9(3) . . . . ?
C7 C6 C11 N2 -1.1(5) . . . . ?
C3 C6 C11 N2 179.9(3) . . . . ?
C7 C6 C11 C10 177.5(3) . . . . ?
C3 C6 C11 C10 -1.5(5) . . . . ?
C7 C8 C12 N3 18(40) . . . . ?
C9 C8 C12 N3 -162(40) . . . . ?
C17 N4 C13 C14 1.6(5) . . . . ?
Ag1 N4 C13 C14 -167.4(3) . . . . ?
N4 C13 C14 C15 0.1(6) . . . . ?
C13 C14 C15 C16 -1.4(5) . . . . ?
C13 C14 C15 C18 176.0(3) . . . . ?
C14 C15 C16 C17 1.1(5) . . . . ?
C18 C15 C16 C17 -176.4(3) . . . . ?
C13 N4 C17 C16 -1.9(5) . . . . ?
Ag1 N4 C17 C16 167.1(3) . . . . ?
C15 C16 C17 N4 0.6(5) . . . . ?
C16 C15 C18 C19 -130.5(4) . . . . ?
C14 C15 C18 C19 52.1(5) . . . . ?
C16 C15 C18 C20 47.6(4) . . . . ?
C14 C15 C18 C20 -129.8(3) . . . . ?
C22 N5 C19 C18 -0.7(5) . . . . ?
C22 N5 C19 C23 177.0(3) . . . . ?
C20 C18 C19 N5 2.1(5) . . . . ?
C15 C18 C19 N5 -179.8(3) . . . . ?
C20 C18 C19 C23 -175.4(3) . . . . ?
C15 C18 C19 C23 2.8(6) . . . . ?
C19 C18 C20 C21 -2.2(5) . . . . ?
C15 C18 C20 C21 179.6(3) . . . . ?
C18 C20 C21 C24 179.3(3) . . . . ?
C18 C20 C21 C22 0.9(5) . . . . ?
C19 N5 C22 O2 179.7(3) . . . . ?
C19 N5 C22 C21 -0.5(5) . . . . ?
C20 C21 C22 O2 -179.8(3) . . . . ?
C24 C21 C22 O2 1.7(5) . . . . ?
C20 C21 C22 N5 0.5(5) . . . . ?
C24 C21 C22 N5 -178.0(3) . . . . ?
C20 C21 C24 N6 -42(18) . . . . ?
C22 C21 C24 N6 136(18) . . . . ?
